data_7100602
loop_
_publ_author_name
'P. Power'
'James C. Fettinger'
'Yang Peng.'
'Geoffrey H. Spikes'
'Jochen Steiner'

_publ_section_title
;
Different reactivity of the heavier group 14 element
alkyne analogues Ar'MMAr' (M = Ge, Sn; Ar' = C6H3-2,6(C6H3-2,6-Pri2)2)
with R2NO
;
_journal_name_full 'Chemical Communications'
_journal_paper_doi 10.1039/b513189h
_journal_year 2005
_chemical_formula_moiety 'C39 H55 Ge N O'
_chemical_formula_sum 'C39 H55 Ge N O'
_chemical_formula_weight 626.43
_chemical_name_common 3
_space_group_IT_number 2
_space_group_name_Hall '-P 1'
_space_group_name_H-M_alt 'P -1'
_symmetry_cell_setting triclinic
_symmetry_space_group_name_Hall '-P 1'
_symmetry_space_group_name_H-M 'P -1'
_cell_angle_alpha 100.9760(10)
_cell_angle_beta 91.3530(10)
_cell_angle_gamma 108.1400(10)
_cell_formula_units_Z 2
_cell_length_a 10.6934(4)
_cell_length_b 11.1998(4)
_cell_length_c 16.0422(6)
_cell_measurement_temperature 90(2)
_cell_volume 1785.30(11)
_diffrn_ambient_temperature 90(2)
_exptl_crystal_density_diffrn 1.165
_cod_depositor_comments
;
The following automatic conversions were performed:
'_symmetry_cell_setting' value 'Triclinic' changed to 'triclinic'
according to '/home/saulius/struct/CIF-dictionaries/cif_core.dic'
dictionary named 'cif_core.dic' version 2.4.1 from 2010-06-29.

Automatic conversion script
Id: cif_fix_enum 1527 2010-12-29 10:47:43Z saulius 
;
_cod_database_code 7100602

loop_
_symmetry_equiv_pos_as_xyz
'x, y, z'
'-x, -y, -z'

loop_
_atom_site_label
_atom_site_type_symbol
_atom_site_fract_x
_atom_site_fract_y
_atom_site_fract_z
_atom_site_U_iso_or_equiv
_atom_site_adp_type
_atom_site_occupancy
_atom_site_symmetry_multiplicity
_atom_site_calc_flag
_atom_site_refinement_flags
_atom_site_disorder_assembly
_atom_site_disorder_group
Ge1 Ge 0.399031(18) 0.723842(18) 0.804467(11) 0.01661(6) Uani 1 1 d . . .
O1 O 0.24142(12) 0.73803(12) 0.83331(7) 0.0177(2) Uani 1 1 d . . .
N1 N 0.26546(14) 0.82191(13) 0.91897(8) 0.0162(3) Uani 1 1 d . . .
C1 C 0.34539(16) 0.61188(16) 0.68553(10) 0.0143(3) Uani 1 1 d . . .
C2 C 0.34843(15) 0.48549(16) 0.67547(10) 0.0142(3) Uani 1 1 d . . .
C7 C 0.35349(17) 0.43385(16) 0.75500(10) 0.0152(3) Uani 1 1 d . . .
C4 C 0.34174(17) 0.46324(17) 0.52283(10) 0.0180(3) Uani 1 1 d . . .
H4A H 0.3412 0.4133 0.4678 0.022 Uiso 1 1 calc R . .
C6 C 0.34013(16) 0.66267(16) 0.61222(10) 0.0149(3) Uani 1 1 d . . .
C3 C 0.34569(16) 0.41143(17) 0.59461(11) 0.0169(3) Uani 1 1 d . . .
H3A H 0.3465 0.3256 0.5886 0.020 Uiso 1 1 calc R . .
C19 C 0.33494(18) 0.79679(16) 0.62132(10) 0.0173(3) Uani 1 1 d . . .
C12 C 0.47561(17) 0.46391(17) 0.80312(11) 0.0178(3) Uani 1 1 d . . .
C31 C 0.18344(18) 0.74545(17) 0.97637(11) 0.0195(3) Uani 1 1 d . . .
C9 C 0.24117(19) 0.32380(17) 0.86103(11) 0.0219(4) Uani 1 1 d . . .
H9A H 0.1624 0.2751 0.8809 0.026 Uiso 1 1 calc R . .
C5 C 0.33850(17) 0.58793(17) 0.53164(10) 0.0178(3) Uani 1 1 d . . .
H5A H 0.3351 0.6227 0.4824 0.021 Uiso 1 1 calc R . .
C8 C 0.23525(17) 0.36063(16) 0.78303(11) 0.0179(3) Uani 1 1 d . . .
C20 C 0.21150(19) 0.81563(18) 0.61113(11) 0.0224(4) Uani 1 1 d . . .
C16 C 0.60502(17) 0.52708(18) 0.76794(12) 0.0215(4) Uani 1 1 d . . .
H16A H 0.5857 0.5757 0.7258 0.026 Uiso 1 1 calc R . .
C35 C 0.2472(2) 0.94537(18) 0.90963(11) 0.0227(4) Uani 1 1 d . . .
C13 C 0.10401(17) 0.32381(18) 0.73028(12) 0.0215(4) Uani 1 1 d . . .
H13A H 0.1237 0.3368 0.6714 0.026 Uiso 1 1 calc R . .
C24 C 0.45217(19) 0.90272(18) 0.64061(11) 0.0225(4) Uani 1 1 d . . .
C25 C 0.08500(19) 0.7029(2) 0.58326(13) 0.0266(4) Uani 1 1 d . . .
H25A H 0.1072 0.6227 0.5843 0.032 Uiso 1 1 calc R . .
C11 C 0.47604(19) 0.42532(18) 0.88100(11) 0.0229(4) Uani 1 1 d . . .
H11A H 0.5572 0.4463 0.9146 0.027 Uiso 1 1 calc R . .
C10 C 0.3599(2) 0.35709(18) 0.90972(11) 0.0236(4) Uani 1 1 d . . .
H10A H 0.3617 0.3329 0.9633 0.028 Uiso 1 1 calc R . .
C17 C 0.7110(2) 0.6218(2) 0.83524(13) 0.0315(5) Uani 1 1 d . . .
H17A H 0.6756 0.6861 0.8669 0.047 Uiso 1 1 calc R . .
H17B H 0.7879 0.6647 0.8073 0.047 Uiso 1 1 calc R . .
H17C H 0.7377 0.5754 0.8747 0.047 Uiso 1 1 calc R . .
C28 C 0.58672(19) 0.88351(19) 0.64418(12) 0.0263(4) Uani 1 1 d . . .
H28A H 0.5723 0.7923 0.6482 0.032 Uiso 1 1 calc R . .
C34 C 0.2597(2) 1.02760(19) 0.99985(12) 0.0272(4) Uani 1 1 d . . .
H34A H 0.3526 1.0545 1.0243 0.033 Uiso 1 1 calc R . .
H34B H 0.2381 1.1062 0.9958 0.033 Uiso 1 1 calc R . .
C15 C 0.0227(2) 0.18218(19) 0.72299(14) 0.0313(5) Uani 1 1 d . . .
H15A H 0.0777 0.1282 0.7043 0.047 Uiso 1 1 calc R . .
H15B H -0.0539 0.1592 0.6814 0.047 Uiso 1 1 calc R . .
H15C H -0.0076 0.1686 0.7787 0.047 Uiso 1 1 calc R . .
C36 C 0.2426(2) 0.63991(19) 0.98477(12) 0.0264(4) Uani 1 1 d . . .
H36A H 0.3383 0.6779 0.9987 0.040 Uiso 1 1 calc R . .
H36B H 0.2244 0.5769 0.9308 0.040 Uiso 1 1 calc R . .
H36C H 0.2029 0.5973 1.0302 0.040 Uiso 1 1 calc R . .
C32 C 0.2023(2) 0.83616(19) 1.06390(11) 0.0245(4) Uani 1 1 d . . .
H32A H 0.1447 0.7904 1.1030 0.029 Uiso 1 1 calc R . .
H32B H 0.2950 0.8596 1.0878 0.029 Uiso 1 1 calc R . .
C18 C 0.6561(2) 0.4218(2) 0.71968(14) 0.0324(5) Uani 1 1 d . . .
H18A H 0.5891 0.3652 0.6744 0.049 Uiso 1 1 calc R . .
H18B H 0.6746 0.3716 0.7593 0.049 Uiso 1 1 calc R . .
H18C H 0.7374 0.4616 0.6945 0.049 Uiso 1 1 calc R . .
C33 C 0.1705(2) 0.95818(19) 1.05965(12) 0.0267(4) Uani 1 1 d . . .
H33A H 0.0768 0.9365 1.0385 0.032 Uiso 1 1 calc R . .
H33B H 0.1851 1.0140 1.1172 0.032 Uiso 1 1 calc R . .
C37 C 0.03585(19) 0.6831(2) 0.94613(14) 0.0303(4) Uani 1 1 d . . .
H37A H 0.0258 0.6451 0.8851 0.045 Uiso 1 1 calc R . .
H37B H -0.0084 0.7484 0.9564 0.045 Uiso 1 1 calc R . .
H37C H -0.0040 0.6158 0.9777 0.045 Uiso 1 1 calc R . .
C21 C 0.2075(2) 0.9410(2) 0.62355(12) 0.0306(5) Uani 1 1 d . . .
H21A H 0.1250 0.9551 0.6173 0.037 Uiso 1 1 calc R . .
C14 C 0.0238(2) 0.4107(2) 0.76533(15) 0.0349(5) Uani 1 1 d . . .
H14A H 0.0744 0.5001 0.7651 0.052 Uiso 1 1 calc R . .
H14B H 0.0052 0.4021 0.8238 0.052 Uiso 1 1 calc R . .
H14C H -0.0595 0.3855 0.7296 0.052 Uiso 1 1 calc R . .
C38 C 0.1185(2) 0.9329(2) 0.85999(13) 0.0366(5) Uani 1 1 d . . .
H38A H 0.0440 0.9012 0.8931 0.055 Uiso 1 1 calc R . .
H38B H 0.1077 0.8724 0.8054 0.055 Uiso 1 1 calc R . .
H38C H 0.1213 1.0171 0.8496 0.055 Uiso 1 1 calc R . .
C39 C 0.3636(3) 1.0129(2) 0.86327(14) 0.0380(5) Uani 1 1 d . . .
H39A H 0.3535 0.9668 0.8038 0.057 Uiso 1 1 calc R . .
H39B H 0.4463 1.0136 0.8913 0.057 Uiso 1 1 calc R . .
H39C H 0.3655 1.1014 0.8650 0.057 Uiso 1 1 calc R . .
C23 C 0.4423(2) 1.02599(19) 0.65182(12) 0.0309(5) Uani 1 1 d . . .
H23A H 0.5205 1.0982 0.6645 0.037 Uiso 1 1 calc R . .
C22 C 0.3218(2) 1.0453(2) 0.64483(13) 0.0335(5) Uani 1 1 d . . .
H22A H 0.3172 1.1301 0.6546 0.040 Uiso 1 1 calc R . .
C29 C 0.6513(2) 0.9040(2) 0.56177(14) 0.0384(5) Uani 1 1 d . . .
H29A H 0.7348 0.8852 0.5629 0.058 Uiso 1 1 calc R . .
H29B H 0.6684 0.9934 0.5566 0.058 Uiso 1 1 calc R . .
H29C H 0.5920 0.8466 0.5129 0.058 Uiso 1 1 calc R . .
C27 C 0.0367(3) 0.6953(3) 0.49131(14) 0.0451(6) Uani 1 1 d . . .
H27A H 0.1068 0.6893 0.4541 0.068 Uiso 1 1 calc R . .
H27B H 0.0138 0.7725 0.4879 0.068 Uiso 1 1 calc R . .
H27C H -0.0414 0.6192 0.4731 0.068 Uiso 1 1 calc R . .
C30 C 0.6786(2) 0.9693(3) 0.72147(14) 0.0488(7) Uani 1 1 d . . .
H30A H 0.7589 0.9451 0.7245 0.073 Uiso 1 1 calc R . .
H30B H 0.6338 0.9586 0.7734 0.073 Uiso 1 1 calc R . .
H30C H 0.7021 1.0592 0.7162 0.073 Uiso 1 1 calc R . .
C26 C -0.0249(2) 0.7046(3) 0.64225(15) 0.0412(5) Uani 1 1 d . . .
H26A H -0.1034 0.6302 0.6204 0.062 Uiso 1 1 calc R . .
H26B H -0.0469 0.7837 0.6445 0.062 Uiso 1 1 calc R . .
H26C H 0.0050 0.7009 0.6996 0.062 Uiso 1 1 calc R . .

loop_
_atom_site_aniso_label
_atom_site_aniso_U_11
_atom_site_aniso_U_22
_atom_site_aniso_U_33
_atom_site_aniso_U_23
_atom_site_aniso_U_13
_atom_site_aniso_U_12
Ge1 0.01598(9) 0.01790(9) 0.01393(9) -0.00003(6) 0.00174(6) 0.00456(7)
O1 0.0190(6) 0.0199(6) 0.0137(5) -0.0010(5) 0.0013(5) 0.0083(5)
N1 0.0202(7) 0.0150(7) 0.0119(6) 0.0000(5) 0.0022(5) 0.0054(6)
C1 0.0111(7) 0.0157(8) 0.0158(7) 0.0024(6) 0.0026(6) 0.0042(6)
C2 0.0101(7) 0.0166(8) 0.0155(7) 0.0027(6) 0.0019(6) 0.0040(6)
C7 0.0178(8) 0.0126(7) 0.0155(7) 0.0011(6) 0.0026(6) 0.0063(6)
C4 0.0156(8) 0.0212(8) 0.0143(7) -0.0022(6) 0.0010(6) 0.0053(7)
C6 0.0124(7) 0.0152(8) 0.0162(7) 0.0035(6) 0.0010(6) 0.0031(6)
C3 0.0143(8) 0.0164(8) 0.0191(8) 0.0008(6) 0.0018(6) 0.0055(6)
C19 0.0239(9) 0.0165(8) 0.0114(7) 0.0040(6) 0.0025(6) 0.0055(7)
C12 0.0185(8) 0.0173(8) 0.0183(8) 0.0031(7) 0.0007(6) 0.0072(7)
C31 0.0196(9) 0.0202(8) 0.0181(8) 0.0042(7) 0.0043(7) 0.0054(7)
C9 0.0284(10) 0.0144(8) 0.0232(9) 0.0063(7) 0.0088(7) 0.0054(7)
C5 0.0165(8) 0.0218(9) 0.0144(7) 0.0050(7) 0.0011(6) 0.0046(7)
C8 0.0196(8) 0.0136(8) 0.0199(8) 0.0011(6) 0.0030(7) 0.0057(7)
C20 0.0298(10) 0.0206(9) 0.0187(8) 0.0047(7) 0.0020(7) 0.0104(8)
C16 0.0143(8) 0.0279(10) 0.0228(9) 0.0074(7) 0.0001(7) 0.0062(7)
C35 0.0365(11) 0.0185(9) 0.0164(8) 0.0035(7) 0.0055(7) 0.0135(8)
C13 0.0163(8) 0.0223(9) 0.0226(9) 0.0050(7) 0.0034(7) 0.0015(7)
C24 0.0293(10) 0.0198(9) 0.0142(8) 0.0046(7) 0.0038(7) 0.0013(7)
C25 0.0234(10) 0.0283(10) 0.0299(10) 0.0033(8) -0.0012(8) 0.0127(8)
C11 0.0265(10) 0.0223(9) 0.0212(8) 0.0049(7) -0.0028(7) 0.0098(8)
C10 0.0353(11) 0.0193(9) 0.0178(8) 0.0071(7) 0.0025(7) 0.0093(8)
C17 0.0191(9) 0.0389(12) 0.0307(10) 0.0060(9) -0.0030(8) 0.0023(8)
C28 0.0227(9) 0.0255(10) 0.0227(9) 0.0047(8) 0.0012(7) -0.0034(8)
C34 0.0393(12) 0.0209(9) 0.0214(9) -0.0008(7) 0.0039(8) 0.0127(8)
C15 0.0217(10) 0.0222(10) 0.0422(12) -0.0021(9) 0.0040(9) 0.0012(8)
C36 0.0325(11) 0.0244(10) 0.0270(9) 0.0113(8) 0.0068(8) 0.0120(8)
C32 0.0298(10) 0.0290(10) 0.0163(8) 0.0053(7) 0.0075(7) 0.0112(8)
C18 0.0265(10) 0.0391(12) 0.0347(11) 0.0069(9) 0.0085(9) 0.0150(9)
C33 0.0338(11) 0.0302(10) 0.0177(8) -0.0005(8) 0.0051(8) 0.0156(9)
C37 0.0200(9) 0.0297(11) 0.0364(11) 0.0009(9) 0.0071(8) 0.0044(8)
C21 0.0463(13) 0.0288(11) 0.0252(10) 0.0099(8) 0.0062(9) 0.0214(10)
C14 0.0241(10) 0.0273(11) 0.0508(13) 0.0025(10) -0.0049(9) 0.0086(8)
C38 0.0560(15) 0.0431(13) 0.0230(10) 0.0011(9) -0.0025(10) 0.0373(12)
C39 0.0617(16) 0.0222(10) 0.0354(12) 0.0122(9) 0.0232(11) 0.0161(10)
C23 0.0464(13) 0.0182(9) 0.0217(9) 0.0053(8) 0.0079(9) 0.0000(9)
C22 0.0610(15) 0.0196(10) 0.0255(10) 0.0093(8) 0.0126(10) 0.0175(10)
C29 0.0431(13) 0.0466(14) 0.0266(10) 0.0061(10) 0.0148(10) 0.0162(11)
C27 0.0403(14) 0.0575(16) 0.0287(11) 0.0008(11) -0.0066(10) 0.0088(12)
C30 0.0263(12) 0.0674(18) 0.0293(11) -0.0048(11) 0.0027(9) -0.0092(11)
C26 0.0323(12) 0.0470(14) 0.0395(12) 0.0034(11) 0.0053(10) 0.0093(11)

loop_
_geom_bond_atom_site_label_1
_geom_bond_atom_site_label_2
_geom_bond_distance
_geom_bond_site_symmetry_2
_geom_bond_publ_flag
Ge1 O1 1.8043(12) . ?
Ge1 C1 2.0326(16) . ?
O1 N1 1.4760(17) . ?
N1 C35 1.489(2) . ?
N1 C31 1.490(2) . ?
C1 C2 1.405(2) . ?
C1 C6 1.408(2) . ?
C2 C3 1.395(2) . ?
C2 C7 1.504(2) . ?
C7 C12 1.412(2) . ?
C7 C8 1.412(2) . ?
C4 C5 1.388(2) . ?
C4 C3 1.390(2) . ?
C4 H4A 0.9500 . ?
C6 C5 1.396(2) . ?
C6 C19 1.500(2) . ?
C3 H3A 0.9500 . ?
C19 C20 1.411(3) . ?
C19 C24 1.411(2) . ?
C12 C11 1.398(2) . ?
C12 C16 1.521(2) . ?
C31 C36 1.529(3) . ?
C31 C32 1.536(2) . ?
C31 C37 1.537(3) . ?
C9 C10 1.381(3) . ?
C9 C8 1.396(2) . ?
C9 H9A 0.9500 . ?
C5 H5A 0.9500 . ?
C8 C13 1.519(2) . ?
C20 C21 1.395(3) . ?
C20 C25 1.522(3) . ?
C16 C17 1.528(3) . ?
C16 C18 1.537(3) . ?
C16 H16A 1.0000 . ?
C35 C38 1.528(3) . ?
C35 C39 1.532(3) . ?
C35 C34 1.539(2) . ?
C13 C14 1.527(3) . ?
C13 C15 1.533(3) . ?
C13 H13A 1.0000 . ?
C24 C23 1.395(3) . ?
C24 C28 1.521(3) . ?
C25 C26 1.529(3) . ?
C25 C27 1.529(3) . ?
C25 H25A 1.0000 . ?
C11 C10 1.382(3) . ?
C11 H11A 0.9500 . ?
C10 H10A 0.9500 . ?
C17 H17A 0.9800 . ?
C17 H17B 0.9800 . ?
C17 H17C 0.9800 . ?
C28 C30 1.525(3) . ?
C28 C29 1.529(3) . ?
C28 H28A 1.0000 . ?
C34 C33 1.517(3) . ?
C34 H34A 0.9900 . ?
C34 H34B 0.9900 . ?
C15 H15A 0.9800 . ?
C15 H15B 0.9800 . ?
C15 H15C 0.9800 . ?
C36 H36A 0.9800 . ?
C36 H36B 0.9800 . ?
C36 H36C 0.9800 . ?
C32 C33 1.521(3) . ?
C32 H32A 0.9900 . ?
C32 H32B 0.9900 . ?
C18 H18A 0.9800 . ?
C18 H18B 0.9800 . ?
C18 H18C 0.9800 . ?
C33 H33A 0.9900 . ?
C33 H33B 0.9900 . ?
C37 H37A 0.9800 . ?
C37 H37B 0.9800 . ?
C37 H37C 0.9800 . ?
C21 C22 1.383(3) . ?
C21 H21A 0.9500 . ?
C14 H14A 0.9800 . ?
C14 H14B 0.9800 . ?
C14 H14C 0.9800 . ?
C38 H38A 0.9800 . ?
C38 H38B 0.9800 . ?
C38 H38C 0.9800 . ?
C39 H39A 0.9800 . ?
C39 H39B 0.9800 . ?
C39 H39C 0.9800 . ?
C23 C22 1.377(3) . ?
C23 H23A 0.9500 . ?
C22 H22A 0.9500 . ?
C29 H29A 0.9800 . ?
C29 H29B 0.9800 . ?
C29 H29C 0.9800 . ?
C27 H27A 0.9800 . ?
C27 H27B 0.9800 . ?
C27 H27C 0.9800 . ?
C30 H30A 0.9800 . ?
C30 H30B 0.9800 . ?
C30 H30C 0.9800 . ?
C26 H26A 0.9800 . ?
C26 H26B 0.9800 . ?
C26 H26C 0.9800 . ?

loop_
_cod_related_entry_id
_cod_related_entry_database
_cod_related_entry_code
1 ChemSpider 30652958
